data_4125355
loop_
_publ_author_name
'Metrano, Anthony J.'
'Abascal, Nadia C.'
'Mercado, Brandon Q.'
'Paulson, Eric K.'
'Hurtley, Anna E.'
'Miller, Scott J.'

_publ_section_title
;
 Diversity of Secondary Structure in Catalytic Peptides with
 \b-Turn-Biased Sequences.
;
_journal_issue 1
_journal_name_full 'Journal of the American Chemical Society'
_journal_page_first 492
_journal_page_last 516
_journal_paper_doi 10.1021/jacs.6b11348
_journal_volume 139
_journal_year 2017
_chemical_absolute_configuration ad
_chemical_formula_moiety 'C28 H46 N6 O6 S'
_chemical_formula_sum 'C28 H46 N6 O6 S'
_chemical_formula_weight 594.77
_space_group_crystal_system triclinic
_space_group_IT_number 1
_space_group_name_Hall 'P 1'
_space_group_name_H-M_alt 'P 1'
_symmetry_space_group_name_Hall 'P 1'
_symmetry_space_group_name_H-M 'P 1'
_atom_sites_solution_hydrogens geom
_atom_sites_solution_primary direct
_atom_sites_solution_secondary difmap
_audit_creation_method SHELXL-2014/7
_cell_angle_alpha 94.868(2)
_cell_angle_beta 100.913(2)
_cell_angle_gamma 90.106(3)
_cell_formula_units_Z 2
_cell_length_a 10.2959(7)
_cell_length_b 10.4853(7)
_cell_length_c 14.9355(10)
_cell_measurement_reflns_used 327
_cell_measurement_temperature 93(2)
_cell_measurement_theta_max 68.3
_cell_measurement_theta_min 3.0
_cell_volume 1577.24(18)
_computing_cell_refinement 'CrystalClear-SM Expert 2.0 r15 (Rigaku, 2011)'
_computing_data_collection 'CrystalClear-SM Expert 2.0 r15 (Rigaku, 2011)'
_computing_data_reduction 'CrystalClear-SM Expert 2.0 r15 (Rigaku, 2011)'
_computing_molecular_graphics
; 
Dolomanov, O.V.; Bourhis, L.J.; Gildea, R.J.; Howard, J.A.K.; Puschmann, H., 
OLEX2: A complete structure solution, refinement and analysis program 
(2009). J. Appl. Cryst., 42, 339-341. 
;
_computing_publication_material 'SHELXL-2013/2 (Sheldrick, 2014)'
_computing_structure_refinement 'SHELXL-2014/7 (Sheldrick, 2014)'
_computing_structure_solution 'SHELXT-2014/5 (Sheldrick, 2014)'
_diffrn_ambient_temperature 93(2)
_diffrn_detector_area_resol_mean 22.2
_diffrn_measured_fraction_theta_full 0.976
_diffrn_measured_fraction_theta_max 0.975
_diffrn_measurement_device_type 'Rigaku Saturn 944+ CCD'
_diffrn_measurement_method \w
_diffrn_radiation_type CuK\a
_diffrn_radiation_wavelength 1.54178
_diffrn_reflns_av_R_equivalents 0.0862
_diffrn_reflns_av_unetI/netI 0.0701
_diffrn_reflns_Laue_measured_fraction_full 0.976
_diffrn_reflns_Laue_measured_fraction_max 0.975
_diffrn_reflns_limit_h_max 12
_diffrn_reflns_limit_h_min -12
_diffrn_reflns_limit_k_max 12
_diffrn_reflns_limit_k_min -12
_diffrn_reflns_limit_l_max 17
_diffrn_reflns_limit_l_min -17
_diffrn_reflns_number 10603
_diffrn_reflns_point_group_measured_fraction_full 0.932
_diffrn_reflns_point_group_measured_fraction_max 0.931
_diffrn_reflns_theta_full 67.679
_diffrn_reflns_theta_max 67.778
_diffrn_reflns_theta_min 3.025
_diffrn_source 'Sealed Tube'
_exptl_absorpt_coefficient_mu 1.316
_exptl_absorpt_correction_T_max 0.974
_exptl_absorpt_correction_T_min 0.752
_exptl_absorpt_correction_type multi-scan
_exptl_absorpt_process_details 'Jacobson, R. (1998) Private Communication'
_exptl_crystal_colour Colorless
_exptl_crystal_density_diffrn 1.252
_exptl_crystal_density_method 'not measured'
_exptl_crystal_description Plate
_exptl_crystal_F_000 640
_exptl_crystal_size_max 0.050
_exptl_crystal_size_mid 0.050
_exptl_crystal_size_min 0.020
_refine_diff_density_max 0.577
_refine_diff_density_min -0.419
_refine_diff_density_rms 0.068
_refine_ls_abs_structure_details
; 
 Flack x determined using 3407 quotients [(I+)-(I-)]/[(I+)+(I-)] 
 (Parsons, Flack and Wagner, Acta Cryst. B69 (2013) 249-259). 
;
_refine_ls_abs_structure_Flack 0.025(13)
_refine_ls_extinction_coef 0.0051(8)
_refine_ls_extinction_expression Fc^*^=kFc[1+0.001xFc^2^\l^3^/sin(2\q)]^-1/4^
_refine_ls_extinction_method 'SHELXL-2014/7 (Sheldrick 2014'
_refine_ls_goodness_of_fit_ref 1.017
_refine_ls_hydrogen_treatment constr
_refine_ls_matrix_type full
_refine_ls_number_parameters 778
_refine_ls_number_reflns 10603
_refine_ls_number_restraints 12
_refine_ls_restrained_S_all 1.017
_refine_ls_R_factor_all 0.0751
_refine_ls_R_factor_gt 0.0628
_refine_ls_shift/su_max 0.000
_refine_ls_shift/su_mean 0.000
_refine_ls_structure_factor_coef Fsqd
_refine_ls_weighting_details 'w=1/[\s^2^(Fo^2^)+(0.0663P)^2^+1.6224P] where P=(Fo^2^+2Fc^2^)/3'
_refine_ls_weighting_scheme calc
_refine_ls_wR_factor_gt 0.1551
_refine_ls_wR_factor_ref 0.1684
_reflns_Friedel_coverage 0.909
_reflns_Friedel_fraction_full 0.888
_reflns_Friedel_fraction_max 0.887
_reflns_number_gt 9224
_reflns_number_total 10603
_reflns_threshold_expression 'I > 2\s(I)'
_cod_data_source_file ja6b11348_si_028.cif
_cod_data_source_block 007-15145-twin
_cod_depositor_comments 'Adding full bibliography for 4125336--4125366.cif.'
_cod_database_code 4125355
_shelx_shelxl_version_number 2014/7
_shelx_space_group_comment
; 
The symmetry employed for this shelxl refinement is uniquely defined 
by the following loop, which should always be used as a source of 
symmetry information in preference to the above space-group names. 
They are only intended as comments. 
;
_shelx_estimated_absorpt_t_min 0.937
_shelx_estimated_absorpt_t_max 0.974

loop_
_space_group_symop_operation_xyz
'x, y, z'

loop_
_atom_site_label
_atom_site_type_symbol
_atom_site_fract_x
_atom_site_fract_y
_atom_site_fract_z
_atom_site_U_iso_or_equiv
_atom_site_adp_type
_atom_site_occupancy
_atom_site_site_symmetry_order
_atom_site_calc_flag
_atom_site_refinement_flags_posn
_atom_site_refinement_flags_adp
_atom_site_refinement_flags_occupancy
_atom_site_disorder_assembly
_atom_site_disorder_group
S1 S 1.1729(2) 0.1692(2) 0.66262(15) 0.0684(8) Uani 1 1 d . . . . .
S2 S 0.5693(2) 0.8522(2) 0.34396(16) 0.0640(7) Uani 1 1 d . . . . .
O1 O 0.7408(5) 0.4518(5) 0.7136(4) 0.0498(13) Uani 1 1 d . . . . .
O2 O 0.7588(5) 0.1979(4) 0.4953(3) 0.0356(10) Uani 1 1 d . . . . .
O3 O 0.7718(4) 0.5664(4) 0.5122(3) 0.0356(10) Uani 1 1 d . . . . .
O4 O 1.0402(4) 0.5619(4) 0.6892(3) 0.0285(9) Uani 1 1 d . . . . .
O5 O 0.8032(5) 0.8945(4) 0.8744(3) 0.0370(11) Uani 1 1 d . . . . .
O6 O 0.6498(4) 0.7326(5) 0.8566(3) 0.0376(11) Uani 1 1 d . . . . .
O7 O 0.1175(5) 0.5640(4) 0.2973(3) 0.0412(11) Uani 1 1 d . . . . .
O8 O 0.2561(5) 0.8179(4) 0.5074(3) 0.0394(11) Uani 1 1 d . . . . .
O9 O 0.2684(4) 0.4473(5) 0.4914(3) 0.0366(11) Uani 1 1 d . . . . .
O10 O 0.4391(4) 0.4578(4) 0.3164(3) 0.0312(10) Uani 1 1 d . . . . .
O11 O 0.0983(5) 0.1339(5) 0.1296(3) 0.0449(12) Uani 1 1 d . . . . .
O12 O -0.0324(4) 0.3096(5) 0.1388(3) 0.0396(11) Uani 1 1 d . . . . .
N1 N 0.6607(5) 0.2613(6) 0.7409(4) 0.0349(12) Uani 1 1 d . . . . .
N2 N 0.8988(5) 0.3250(5) 0.6010(3) 0.0275(11) Uani 1 1 d . . . . .
H2 H 0.9590 0.3869 0.6111 0.033 Uiso 1 1 calc R U . . .
N3 N 0.9536(5) 0.4744(5) 0.4709(3) 0.0285(11) Uani 1 1 d . . . . .
H3 H 1.0371 0.4858 0.4672 0.034 Uiso 1 1 calc R U . . .
N4 N 0.9557(5) 0.7411(5) 0.6303(3) 0.0258(10) Uani 1 1 d . . . . .
N5 N 0.8263(5) 0.7035(5) 0.7935(3) 0.0289(11) Uani 1 1 d . . . . .
H5 H 0.7818 0.6390 0.7598 0.035 Uiso 1 1 calc R U . . .
N6 N 1.0246(6) 0.6983(6) 0.9595(4) 0.0390(13) Uani 1 1 d . . . . .
N7 N 0.0190(5) 0.7523(6) 0.2658(4) 0.0374(13) Uani 1 1 d . . . . .
N8 N 0.3400(5) 0.6928(5) 0.4017(3) 0.0305(11) Uani 1 1 d . . . . .
H8 H 0.3965 0.6331 0.3912 0.037 Uiso 1 1 calc R U . . .
N9 N 0.4697(5) 0.5458(5) 0.5325(3) 0.0319(12) Uani 1 1 d . . . . .
H9 H 0.5553 0.5368 0.5354 0.038 Uiso 1 1 calc R U . . .
N10 N 0.3933(5) 0.2760(5) 0.3745(3) 0.0285(11) Uani 1 1 d . . . . .
N11 N 0.1771(5) 0.3237(5) 0.2050(3) 0.0312(11) Uani 1 1 d . . . . .
H11 H 0.1545 0.3931 0.2353 0.037 Uiso 1 1 calc R U . . .
N12 N 0.3075(6) 0.3063(6) 0.0442(4) 0.0394(14) Uani 1 1 d . . . . .
C1 C 0.5572(8) 0.3247(8) 0.7824(5) 0.0473(18) Uani 1 1 d . . . . .
H1A H 0.5665 0.4176 0.7818 0.071 Uiso 1 1 calc R U . . .
H1B H 0.5659 0.3027 0.8458 0.071 Uiso 1 1 calc R U . . .
H1C H 0.4702 0.2961 0.7476 0.071 Uiso 1 1 calc R U . . .
C2 C 0.6608(8) 0.1220(7) 0.7345(5) 0.0451(18) Uani 1 1 d . . . . .
H2A H 0.6584 0.0889 0.6708 0.068 Uiso 1 1 calc R U . . .
H2B H 0.5830 0.0901 0.7552 0.068 Uiso 1 1 calc R U . . .
H2C H 0.7413 0.0930 0.7732 0.068 Uiso 1 1 calc R U . . .
C3 C 0.7484(7) 0.3337(6) 0.7110(4) 0.0333(14) Uani 1 1 d . . . . .
C4 C 0.8636(6) 0.2653(6) 0.6776(4) 0.0277(13) Uani 1 1 d . . . . .
H4 H 0.8386 0.1735 0.6585 0.033 Uiso 1 1 calc R U . . .
C5 C 0.8400(6) 0.2860(6) 0.5147(4) 0.0285(13) Uani 1 1 d . . . . .
C6 C 0.8894(6) 0.3494(6) 0.4378(4) 0.0299(13) Uani 1 1 d . . . . .
C7 C 0.9953(8) 0.2622(7) 0.4079(5) 0.0442(18) Uani 1 1 d . . . . .
H7A H 1.0304 0.2995 0.3591 0.066 Uiso 1 1 calc R U . . .
H7B H 0.9561 0.1776 0.3851 0.066 Uiso 1 1 calc R U . . .
H7C H 1.0672 0.2536 0.4602 0.066 Uiso 1 1 calc R U . . .
C8 C 0.7769(8) 0.3617(7) 0.3556(4) 0.0432(17) Uani 1 1 d . . . . .
H8A H 0.7156 0.4274 0.3716 0.065 Uiso 1 1 calc R U . . .
H8B H 0.7294 0.2794 0.3391 0.065 Uiso 1 1 calc R U . . .
H8C H 0.8138 0.3860 0.3035 0.065 Uiso 1 1 calc R U . . .
C9 C 0.8893(6) 0.5726(6) 0.5069(4) 0.0273(13) Uani 1 1 d . . . . .
C10 C 0.9717(6) 0.6922(6) 0.5377(4) 0.0292(13) Uani 1 1 d . . . . .
H10 H 1.0669 0.6750 0.5366 0.035 Uiso 1 1 calc R U . . .
C11 C 0.9240(8) 0.8036(7) 0.4803(5) 0.0440(18) Uani 1 1 d . U . . .
H11A H 1.0003 0.8541 0.4698 0.053 Uiso 0.31(3) 1 calc R U P A 1
H11B H 0.8711 0.7711 0.4202 0.053 Uiso 0.31(3) 1 calc R U P A 1
H11C H 0.9826 0.8159 0.4362 0.053 Uiso 0.69(3) 1 calc R U P A 2
H11D H 0.8328 0.7863 0.4458 0.053 Uiso 0.69(3) 1 calc R U P A 2
C13 C 0.8947(7) 0.8681(6) 0.6323(4) 0.0324(14) Uani 1 1 d . U . . .
H13A H 0.9615 0.9358 0.6589 0.039 Uiso 0.31(3) 1 calc R U P A 1
H13B H 0.8234 0.8707 0.6685 0.039 Uiso 0.31(3) 1 calc R U P A 1
H13C H 0.9351 0.9235 0.6876 0.039 Uiso 0.69(3) 1 calc R U P A 2
H13D H 0.7980 0.8614 0.6291 0.039 Uiso 0.69(3) 1 calc R U P A 2
C14 C 0.9916(6) 0.6696(6) 0.7003(4) 0.0251(12) Uani 1 1 d . . . . .
C14A C 0.9280(16) 0.9171(9) 0.5447(7) 0.038(4) Uani 0.69(3) 1 d . . P A 2
H14A H 0.8621 0.9799 0.5198 0.046 Uiso 0.69(3) 1 calc R U P A 2
H14B H 1.0169 0.9583 0.5575 0.046 Uiso 0.69(3) 1 calc R U P A 2
C14B C 0.841(3) 0.885(2) 0.5346(14) 0.031(7) Uani 0.31(3) 1 d . U P A 1
H14C H 0.8464 0.9757 0.5224 0.037 Uiso 0.31(3) 1 calc R U P A 1
H14D H 0.7468 0.8559 0.5182 0.037 Uiso 0.31(3) 1 calc R U P A 1
C15 C 0.9654(6) 0.7219(6) 0.7935(4) 0.0287(13) Uani 1 1 d . . . . .
H15 H 0.9877 0.8155 0.8032 0.034 Uiso 1 1 calc R U . . .
C16 C 0.7649(6) 0.7862(6) 0.8459(4) 0.0305(14) Uani 1 1 d . . . . .
C17 C 0.5836(7) 0.7862(7) 0.9299(4) 0.0385(16) Uani 1 1 d . . . . .
C18 C 0.6773(8) 0.7831(8) 1.0206(5) 0.0504(19) Uani 1 1 d . . . . .
H18A H 0.7066 0.6952 1.0287 0.076 Uiso 1 1 calc R U . . .
H18B H 0.6318 0.8132 1.0703 0.076 Uiso 1 1 calc R U . . .
H18C H 0.7542 0.8388 1.0218 0.076 Uiso 1 1 calc R U . . .
C19 C 0.4695(8) 0.6935(9) 0.9245(6) 0.058(2) Uani 1 1 d . . . . .
H19A H 0.4102 0.6950 0.8650 0.087 Uiso 1 1 calc R U . . .
H19B H 0.4208 0.7185 0.9734 0.087 Uiso 1 1 calc R U . . .
H19C H 0.5034 0.6070 0.9316 0.087 Uiso 1 1 calc R U . . .
C20 C 0.5333(8) 0.9198(8) 0.9127(6) 0.053(2) Uani 1 1 d . . . . .
H20A H 0.6083 0.9805 0.9233 0.079 Uiso 1 1 calc R U . . .
H20B H 0.4732 0.9451 0.9544 0.079 Uiso 1 1 calc R U . . .
H20C H 0.4860 0.9201 0.8492 0.079 Uiso 1 1 calc R U . . .
C21 C 0.9826(7) 0.2736(6) 0.7586(4) 0.0336(15) Uani 1 1 d . . . . .
H21A H 1.0253 0.3593 0.7641 0.040 Uiso 1 1 calc R U . . .
H21B H 0.9500 0.2638 0.8160 0.040 Uiso 1 1 calc R U . . .
C22 C 1.0836(6) 0.1730(6) 0.7477(4) 0.0324(14) Uani 1 1 d . . . . .
C23 C 1.1137(7) 0.0733(6) 0.7991(4) 0.0348(14) Uani 1 1 d . . . . .
H23 H 1.0757 0.0601 0.8509 0.042 Uiso 1 1 calc R U . . .
C24 C 1.2080(7) -0.0098(7) 0.7679(5) 0.0401(16) Uani 1 1 d . . . . .
H24 H 1.2391 -0.0848 0.7959 0.048 Uiso 1 1 calc R U . . .
C25 C 1.2480(8) 0.0303(9) 0.6942(6) 0.059(2) Uani 1 1 d . . . . .
H25 H 1.3101 -0.0131 0.6635 0.071 Uiso 1 1 calc R U . . .
C26 C 1.0504(7) 0.6531(7) 0.8692(4) 0.0354(15) Uani 1 1 d . . . . .
H26A H 1.0316 0.5599 0.8580 0.042 Uiso 1 1 calc R U . . .
H26B H 1.1450 0.6678 0.8679 0.042 Uiso 1 1 calc R U . . .
C27 C 1.0692(10) 0.6060(8) 1.0260(5) 0.057(2) Uani 1 1 d . . . . .
H27A H 1.1654 0.5976 1.0336 0.086 Uiso 1 1 calc R U . . .
H27B H 1.0262 0.5227 1.0042 0.086 Uiso 1 1 calc R U . . .
H27C H 1.0461 0.6357 1.0849 0.086 Uiso 1 1 calc R U . . .
C28 C 1.0837(8) 0.8219(7) 0.9929(5) 0.0469(18) Uani 1 1 d . . . . .
H28A H 1.1794 0.8186 0.9950 0.070 Uiso 1 1 calc R U . . .
H28B H 1.0667 0.8454 1.0545 0.070 Uiso 1 1 calc R U . . .
H28C H 1.0454 0.8859 0.9518 0.070 Uiso 1 1 calc R U . . .
C29 C -0.1082(7) 0.6893(9) 0.2354(5) 0.052(2) Uani 1 1 d . . . . .
H29A H -0.0991 0.5972 0.2414 0.077 Uiso 1 1 calc R U . . .
H29B H -0.1416 0.7035 0.1712 0.077 Uiso 1 1 calc R U . . .
H29C H -0.1703 0.7242 0.2730 0.077 Uiso 1 1 calc R U . . .
C30 C 0.0223(9) 0.8906(8) 0.2636(6) 0.058(2) Uani 1 1 d . . . . .
H30A H 0.0396 0.9313 0.3263 0.087 Uiso 1 1 calc R U . . .
H30B H -0.0630 0.9188 0.2310 0.087 Uiso 1 1 calc R U . . .
H30C H 0.0927 0.9149 0.2321 0.087 Uiso 1 1 calc R U . . .
C31 C 0.1263(7) 0.6824(6) 0.2974(4) 0.0336(14) Uani 1 1 d . . . . .
C32 C 0.2601(6) 0.7496(6) 0.3254(4) 0.0291(13) Uani 1 1 d . . . . .
H32 H 0.2466 0.8418 0.3440 0.035 Uiso 1 1 calc R U . . .
C33 C 0.3291(6) 0.7299(6) 0.4885(4) 0.0306(13) Uani 1 1 d . . . . .
C34 C 0.4224(6) 0.6694(7) 0.5658(4) 0.0340(14) Uani 1 1 d . . . . .
C35 C 0.5423(7) 0.7586(7) 0.5943(5) 0.0462(18) Uani 1 1 d . . . . .
H35A H 0.6022 0.7265 0.6463 0.069 Uiso 1 1 calc R U . . .
H35B H 0.5135 0.8445 0.6121 0.069 Uiso 1 1 calc R U . . .
H35C H 0.5885 0.7622 0.5429 0.069 Uiso 1 1 calc R U . . .
C36 C 0.3547(7) 0.6556(8) 0.6474(4) 0.0420(17) Uani 1 1 d . . . . .
H36A H 0.2804 0.5944 0.6293 0.063 Uiso 1 1 calc R U . . .
H36B H 0.3219 0.7390 0.6672 0.063 Uiso 1 1 calc R U . . .
H36C H 0.4184 0.6246 0.6979 0.063 Uiso 1 1 calc R U . . .
C37 C 0.3893(6) 0.4458(6) 0.4979(4) 0.0284(13) Uani 1 1 d . . . . .
C38 C 0.4571(6) 0.3262(6) 0.4668(4) 0.0284(13) Uani 1 1 d . . . . .
H38 H 0.5527 0.3455 0.4684 0.034 Uiso 1 1 calc R U . . .
C39 C 0.4436(8) 0.2140(8) 0.5240(5) 0.051(2) Uani 1 1 d . . . . .
H39C H 0.5259 0.2058 0.5695 0.061 Uiso 0.5 1 calc R U P B 2
H39D H 0.3696 0.2287 0.5571 0.061 Uiso 0.5 1 calc R U P B 2
H39A H 0.4239 0.2453 0.5843 0.061 Uiso 0.5 1 calc R U P C 1
H39B H 0.5263 0.1648 0.5338 0.061 Uiso 0.5 1 calc R U P C 1
C40A C 0.4202(18) 0.1057(13) 0.4664(9) 0.037(3) Uani 0.5 1 d . . P D 2
H40A H 0.3706 0.0418 0.4924 0.045 Uiso 0.5 1 calc R U P D 2
H40B H 0.5045 0.0678 0.4556 0.045 Uiso 0.5 1 calc R U P D 2
C40B C 0.3265(16) 0.1286(14) 0.4674(9) 0.038(3) Uani 0.5 1 d . . P D 1
H40C H 0.3388 0.0374 0.4789 0.046 Uiso 0.5 1 calc R U P D 1
H40D H 0.2406 0.1567 0.4822 0.046 Uiso 0.5 1 calc R U P D 1
C41 C 0.3339(7) 0.1490(6) 0.3723(5) 0.0357(15) Uani 1 1 d . . . . .
H41C H 0.3473 0.0926 0.3183 0.043 Uiso 0.5 1 calc R U P D 2
H41D H 0.2383 0.1530 0.3741 0.043 Uiso 0.5 1 calc R U P D 2
H41A H 0.3889 0.0829 0.3472 0.043 Uiso 0.5 1 calc R U P D 1
H41B H 0.2444 0.1446 0.3335 0.043 Uiso 0.5 1 calc R U P D 1
C42 C 0.3896(6) 0.3491(6) 0.3043(4) 0.0272(13) Uani 1 1 d . . . . .
C43 C 0.3151(6) 0.2958(6) 0.2109(4) 0.0305(13) Uani 1 1 d . . . . .
H43 H 0.3252 0.2008 0.2053 0.037 Uiso 1 1 calc R U . . .
C44 C 0.0824(7) 0.2465(7) 0.1544(4) 0.0349(15) Uani 1 1 d . . . . .
C45 C -0.1475(7) 0.2500(9) 0.0759(5) 0.0469(19) Uani 1 1 d . . . . .
C46 C -0.1155(8) 0.2185(9) -0.0179(5) 0.0494(19) Uani 1 1 d . . . . .
H46A H -0.0770 0.2944 -0.0378 0.074 Uiso 1 1 calc R U . . .
H46B H -0.1967 0.1920 -0.0614 0.074 Uiso 1 1 calc R U . . .
H46C H -0.0520 0.1488 -0.0156 0.074 Uiso 1 1 calc R U . . .
C47 C -0.1933(10) 0.1342(12) 0.1137(6) 0.078(3) Uani 1 1 d . . . . .
H47A H -0.1356 0.0625 0.1033 0.117 Uiso 1 1 calc R U . . .
H47B H -0.2843 0.1120 0.0831 0.117 Uiso 1 1 calc R U . . .
H47C H -0.1900 0.1522 0.1796 0.117 Uiso 1 1 calc R U . . .
C48 C -0.2482(8) 0.3525(12) 0.0743(6) 0.073(3) Uani 1 1 d . . . . .
H48A H -0.2652 0.3730 0.1363 0.109 Uiso 1 1 calc R U . . .
H48B H -0.3306 0.3224 0.0335 0.109 Uiso 1 1 calc R U . . .
H48C H -0.2151 0.4292 0.0522 0.109 Uiso 1 1 calc R U . . .
C49 C 0.3301(7) 0.7407(6) 0.2429(4) 0.0317(14) Uani 1 1 d . . . . .
H49A H 0.3668 0.6540 0.2357 0.038 Uiso 1 1 calc R U . . .
H49B H 0.2643 0.7527 0.1867 0.038 Uiso 1 1 calc R U . . .
C50 C 0.4391(7) 0.8378(6) 0.2523(4) 0.0348(15) Uani 1 1 d . . . . .
C51 C 0.4482(7) 0.9314(6) 0.1957(4) 0.0374(15) Uani 1 1 d . . . . .
H51 H 0.3856 0.9410 0.1412 0.045 Uiso 1 1 calc R U . . .
C52 C 0.5604(8) 1.0129(8) 0.2265(5) 0.0451(18) Uani 1 1 d . . . . .
H52 H 0.5818 1.0820 0.1943 0.054 Uiso 1 1 calc R U . . .
C53 C 0.6333(8) 0.9825(9) 0.3056(6) 0.058(2) Uani 1 1 d . . . . .
H53 H 0.7111 1.0279 0.3366 0.070 Uiso 1 1 calc R U . . .
C54 C 0.3742(7) 0.3524(7) 0.1360(4) 0.0358(15) Uani 1 1 d . . . . .
H54A H 0.3686 0.4469 0.1433 0.043 Uiso 1 1 calc R U . . .
H54B H 0.4689 0.3305 0.1437 0.043 Uiso 1 1 calc R U . . .
C55 C 0.3381(9) 0.1732(8) 0.0205(5) 0.053(2) Uani 1 1 d . . . . .
H55A H 0.4343 0.1632 0.0310 0.079 Uiso 1 1 calc R U . . .
H55B H 0.3007 0.1494 -0.0442 0.079 Uiso 1 1 calc R U . . .
H55C H 0.2998 0.1176 0.0587 0.079 Uiso 1 1 calc R U . . .
C56 C 0.3432(9) 0.3847(9) -0.0238(5) 0.055(2) Uani 1 1 d . . . . .
H56A H 0.3251 0.4746 -0.0078 0.083 Uiso 1 1 calc R U . . .
H56B H 0.2910 0.3568 -0.0842 0.083 Uiso 1 1 calc R U . . .
H56C H 0.4376 0.3755 -0.0250 0.083 Uiso 1 1 calc R U . . .

loop_
_atom_site_aniso_label
_atom_site_aniso_U_11
_atom_site_aniso_U_22
_atom_site_aniso_U_33
_atom_site_aniso_U_23
_atom_site_aniso_U_13
_atom_site_aniso_U_12
S1 0.0605(14) 0.0985(18) 0.0625(13) 0.0397(12) 0.0382(11) 0.0422(13)
S2 0.0338(10) 0.0788(16) 0.0778(14) 0.0414(12) -0.0083(9) -0.0133(10)
O1 0.047(3) 0.030(3) 0.076(4) -0.007(2) 0.027(3) 0.000(2)
O2 0.033(2) 0.032(2) 0.039(2) -0.0005(19) 0.003(2) -0.003(2)
O3 0.024(2) 0.047(3) 0.035(2) -0.002(2) 0.0065(18) 0.003(2)
O4 0.031(2) 0.024(2) 0.032(2) 0.0014(16) 0.0079(17) 0.0036(18)
O5 0.038(3) 0.031(3) 0.041(2) -0.0043(19) 0.008(2) 0.005(2)
O6 0.028(2) 0.046(3) 0.038(2) -0.014(2) 0.0134(19) -0.001(2)
O7 0.030(2) 0.033(3) 0.057(3) -0.003(2) 0.002(2) -0.002(2)
O8 0.043(3) 0.036(3) 0.041(3) -0.003(2) 0.015(2) 0.007(2)
O9 0.021(2) 0.054(3) 0.035(2) 0.000(2) 0.0066(18) -0.006(2)
O10 0.029(2) 0.031(2) 0.032(2) 0.0055(17) 0.0028(18) -0.001(2)
O11 0.049(3) 0.034(3) 0.048(3) -0.004(2) 0.003(2) -0.009(2)
O12 0.024(2) 0.061(3) 0.031(2) -0.006(2) 0.0016(18) -0.002(2)
N1 0.031(3) 0.042(3) 0.035(3) 0.003(2) 0.015(2) 0.005(3)
N2 0.025(3) 0.027(3) 0.030(3) 0.002(2) 0.005(2) -0.003(2)
N3 0.026(3) 0.030(3) 0.029(2) 0.000(2) 0.005(2) 0.005(2)
N4 0.024(3) 0.023(2) 0.029(2) 0.0004(19) 0.004(2) 0.002(2)
N5 0.025(3) 0.026(3) 0.033(3) -0.010(2) 0.005(2) 0.000(2)
N6 0.044(3) 0.044(3) 0.028(3) 0.002(2) 0.007(2) 0.005(3)
N7 0.030(3) 0.048(3) 0.033(3) 0.008(2) 0.001(2) 0.006(3)
N8 0.028(3) 0.035(3) 0.027(2) -0.001(2) 0.004(2) 0.001(2)
N9 0.026(3) 0.039(3) 0.030(3) 0.000(2) 0.003(2) -0.005(2)
N10 0.027(3) 0.026(3) 0.032(3) 0.003(2) 0.005(2) -0.001(2)
N11 0.027(3) 0.031(3) 0.035(3) -0.003(2) 0.006(2) -0.001(2)
N12 0.037(3) 0.049(4) 0.031(3) 0.003(2) 0.005(2) 0.009(3)
C1 0.038(4) 0.061(5) 0.049(4) -0.003(3) 0.026(3) 0.006(4)
C2 0.049(4) 0.038(4) 0.055(4) 0.023(3) 0.020(4) 0.002(3)
C3 0.039(4) 0.031(4) 0.031(3) -0.003(3) 0.011(3) 0.000(3)
C4 0.027(3) 0.026(3) 0.032(3) 0.001(2) 0.011(2) 0.002(3)
C5 0.027(3) 0.027(3) 0.031(3) -0.003(2) 0.004(2) 0.004(3)
C6 0.030(3) 0.028(3) 0.030(3) -0.006(2) 0.007(3) -0.002(3)
C7 0.052(5) 0.038(4) 0.046(4) -0.013(3) 0.027(3) -0.001(3)
C8 0.050(4) 0.050(4) 0.026(3) -0.006(3) 0.001(3) -0.007(4)
C9 0.028(3) 0.029(3) 0.025(3) 0.002(2) 0.006(2) -0.001(3)
C10 0.028(3) 0.034(3) 0.028(3) 0.005(2) 0.009(2) 0.008(3)
C11 0.056(5) 0.036(4) 0.043(4) 0.013(3) 0.015(3) 0.016(4)
C13 0.032(4) 0.024(3) 0.038(3) -0.004(2) 0.002(3) 0.004(3)
C14 0.021(3) 0.024(3) 0.030(3) -0.001(2) 0.005(2) -0.004(2)
C14A 0.049(10) 0.020(5) 0.045(6) 0.003(4) 0.007(5) 0.002(5)
C14B 0.031(13) 0.026(11) 0.035(8) 0.003(6) 0.004(7) 0.001(10)
C15 0.023(3) 0.030(3) 0.032(3) -0.001(2) 0.005(2) 0.001(3)
C16 0.027(3) 0.032(4) 0.031(3) -0.001(3) 0.003(3) 0.000(3)
C17 0.039(4) 0.051(4) 0.030(3) 0.000(3) 0.017(3) 0.011(3)
C18 0.053(5) 0.061(5) 0.039(4) 0.006(3) 0.011(3) 0.012(4)
C19 0.041(4) 0.079(6) 0.058(5) -0.005(4) 0.027(4) -0.001(4)
C20 0.044(4) 0.063(5) 0.055(4) 0.011(4) 0.015(4) 0.028(4)
C21 0.042(4) 0.030(3) 0.029(3) 0.001(2) 0.006(3) 0.008(3)
C22 0.030(3) 0.036(4) 0.031(3) 0.003(3) 0.004(3) -0.003(3)
C23 0.034(4) 0.033(3) 0.039(3) 0.005(3) 0.010(3) 0.003(3)
C24 0.024(3) 0.046(4) 0.048(4) 0.004(3) 0.002(3) 0.011(3)
C25 0.043(5) 0.084(6) 0.055(5) 0.016(4) 0.016(4) 0.033(5)
C26 0.036(4) 0.045(4) 0.025(3) -0.004(3) 0.009(3) 0.011(3)
C27 0.083(6) 0.057(5) 0.032(4) 0.008(3) 0.011(4) 0.012(5)
C28 0.050(5) 0.050(4) 0.034(4) -0.009(3) -0.004(3) 0.001(4)
C29 0.034(4) 0.079(6) 0.039(4) 0.007(4) -0.001(3) 0.003(4)
C30 0.058(5) 0.055(5) 0.066(5) 0.028(4) 0.016(4) 0.023(4)
C31 0.035(4) 0.033(4) 0.032(3) 0.003(3) 0.005(3) 0.005(3)
C32 0.029(3) 0.027(3) 0.032(3) 0.003(2) 0.009(3) 0.001(3)
C33 0.028(3) 0.034(3) 0.029(3) -0.001(3) 0.007(3) -0.003(3)
C34 0.030(3) 0.039(4) 0.030(3) -0.007(3) 0.003(3) -0.001(3)
C35 0.032(4) 0.045(4) 0.053(4) -0.011(3) -0.008(3) 0.002(3)
C36 0.039(4) 0.058(5) 0.028(3) -0.002(3) 0.006(3) 0.009(3)
C37 0.027(3) 0.031(3) 0.024(3) 0.002(2) -0.001(2) -0.003(3)
C38 0.020(3) 0.032(3) 0.034(3) 0.005(2) 0.003(2) -0.003(3)
C39 0.049(5) 0.054(5) 0.047(4) 0.026(4) -0.008(4) -0.014(4)
C40A 0.052(10) 0.026(7) 0.036(7) 0.010(5) 0.011(7) -0.009(7)
C40B 0.028(8) 0.043(8) 0.045(8) 0.020(6) 0.005(6) -0.006(7)
C41 0.043(4) 0.024(3) 0.044(4) 0.000(3) 0.019(3) -0.002(3)
C42 0.024(3) 0.027(3) 0.032(3) 0.002(2) 0.007(2) 0.000(3)
C43 0.028(3) 0.031(3) 0.033(3) 0.005(3) 0.007(3) -0.003(3)
C44 0.030(4) 0.042(4) 0.033(3) 0.004(3) 0.005(3) -0.005(3)
C45 0.026(4) 0.083(6) 0.028(3) -0.009(3) 0.003(3) -0.014(4)
C46 0.045(4) 0.073(6) 0.029(3) -0.006(3) 0.009(3) -0.011(4)
C47 0.061(6) 0.126(9) 0.043(5) 0.008(5) 0.004(4) -0.055(6)
C48 0.027(4) 0.125(9) 0.060(5) -0.009(5) -0.002(4) 0.009(5)
C49 0.040(4) 0.030(3) 0.027(3) 0.003(2) 0.008(3) -0.001(3)
C50 0.031(3) 0.037(4) 0.040(4) 0.006(3) 0.013(3) 0.006(3)
C51 0.044(4) 0.036(4) 0.034(3) 0.003(3) 0.014(3) -0.001(3)
C52 0.041(4) 0.048(4) 0.054(4) 0.011(3) 0.026(4) -0.003(4)
C53 0.037(4) 0.068(6) 0.071(6) 0.019(4) 0.009(4) -0.011(4)
C54 0.035(4) 0.042(4) 0.031(3) 0.000(3) 0.011(3) -0.002(3)
C55 0.060(5) 0.056(5) 0.037(4) -0.011(3) 0.005(4) 0.015(4)
C56 0.053(5) 0.079(6) 0.038(4) 0.016(4) 0.016(3) 0.012(4)

loop_
_atom_type_symbol
_atom_type_description
_atom_type_scat_dispersion_real
_atom_type_scat_dispersion_imag
_atom_type_scat_source
C C 0.0181 0.0091 'International Tables Vol C Tables 4.2.6.8 and 6.1.1.4'
H H 0.0000 0.0000 'International Tables Vol C Tables 4.2.6.8 and 6.1.1.4'
N N 0.0311 0.0180 'International Tables Vol C Tables 4.2.6.8 and 6.1.1.4'
O O 0.0492 0.0322 'International Tables Vol C Tables 4.2.6.8 and 6.1.1.4'
S S 0.3331 0.5567 'International Tables Vol C Tables 4.2.6.8 and 6.1.1.4'

loop_
_geom_angle_atom_site_label_1
_geom_angle_atom_site_label_2
_geom_angle_atom_site_label_3
_geom_angle
C22 S1 C25 92.4(4)
C53 S2 C50 92.5(4)
C16 O6 C17 119.5(5)
C44 O12 C45 119.9(6)
C3 N1 C2 124.1(5)
C3 N1 C1 118.7(6)
C2 N1 C1 117.1(6)
C5 N2 C4 120.4(5)
C5 N2 H2 119.8
C4 N2 H2 119.8
C9 N3 C6 122.5(5)
C9 N3 H3 118.8
C6 N3 H3 118.8
C14 N4 C10 119.8(5)
C14 N4 C13 127.5(5)
C10 N4 C13 112.6(5)
C16 N5 C15 119.5(5)
C16 N5 H5 120.2
C15 N5 H5 120.2
C28 N6 C27 109.6(6)
C28 N6 C26 113.1(6)
C27 N6 C26 110.9(6)
C31 N7 C29 119.6(6)
C31 N7 C30 123.8(6)
C29 N7 C30 116.5(6)
C33 N8 C32 120.9(5)
C33 N8 H8 119.5
C32 N8 H8 119.5
C37 N9 C34 123.4(5)
C37 N9 H9 118.3
C34 N9 H9 118.3
C42 N10 C41 127.7(5)
C42 N10 C38 119.5(5)
C41 N10 C38 112.8(5)
C44 N11 C43 121.6(5)
C44 N11 H11 119.2
C43 N11 H11 119.2
C54 N12 C56 111.0(6)
C54 N12 C55 112.2(5)
C56 N12 C55 108.7(6)
N1 C1 H1A 109.5
N1 C1 H1B 109.5
H1A C1 H1B 109.5
N1 C1 H1C 109.5
H1A C1 H1C 109.5
H1B C1 H1C 109.5
N1 C2 H2A 109.5
N1 C2 H2B 109.5
H2A C2 H2B 109.5
N1 C2 H2C 109.5
H2A C2 H2C 109.5
H2B C2 H2C 109.5
O1 C3 N1 122.0(6)
O1 C3 C4 120.7(6)
N1 C3 C4 117.3(5)
N2 C4 C3 111.1(5)
N2 C4 C21 109.8(5)
C3 C4 C21 107.4(5)
N2 C4 H4 109.5
C3 C4 H4 109.5
C21 C4 H4 109.5
O2 C5 N2 123.4(6)
O2 C5 C6 119.7(5)
N2 C5 C6 116.6(6)
N3 C6 C7 107.0(5)
N3 C6 C8 111.0(5)
C7 C6 C8 109.1(5)
N3 C6 C5 111.6(5)
C7 C6 C5 106.6(5)
C8 C6 C5 111.3(6)
C6 C7 H7A 109.5
C6 C7 H7B 109.5
H7A C7 H7B 109.5
C6 C7 H7C 109.5
H7A C7 H7C 109.5
H7B C7 H7C 109.5
C6 C8 H8A 109.5
C6 C8 H8B 109.5
H8A C8 H8B 109.5
C6 C8 H8C 109.5
H8A C8 H8C 109.5
H8B C8 H8C 109.5
O3 C9 N3 123.1(6)
O3 C9 C10 122.1(5)
N3 C9 C10 114.7(5)
N4 C10 C9 110.2(5)
N4 C10 C11 102.9(5)
C9 C10 C11 112.4(5)
N4 C10 H10 110.4
C9 C10 H10 110.4
C11 C10 H10 110.4
C14A C11 C10 106.4(6)
C14B C11 C10 106.1(9)
C14B C11 H11A 110.5
C10 C11 H11A 110.5
C14B C11 H11B 110.5
C10 C11 H11B 110.5
H11A C11 H11B 108.7
C14A C11 H11C 110.4
C10 C11 H11C 110.4
C14A C11 H11D 110.4
C10 C11 H11D 110.4
H11C C11 H11D 108.6
N4 C13 C14B 104.1(9)
N4 C13 C14A 100.7(6)
N4 C13 H13A 110.9
C14B C13 H13A 110.9
N4 C13 H13B 110.9
C14B C13 H13B 110.9
H13A C13 H13B 108.9
N4 C13 H13C 111.6
C14A C13 H13C 111.6
N4 C13 H13D 111.6
C14A C13 H13D 111.6
H13C C13 H13D 109.4
O4 C14 N4 121.2(5)
O4 C14 C15 121.2(5)
N4 C14 C15 117.5(5)
C11 C14A C13 105.4(8)
C11 C14A H14A 110.7
C13 C14A H14A 110.7
C11 C14A H14B 110.7
C13 C14A H14B 110.7
H14A C14A H14B 108.8
C13 C14B C11 105.9(14)
C13 C14B H14C 110.5
C11 C14B H14C 110.5
C13 C14B H14D 110.5
C11 C14B H14D 110.5
H14C C14B H14D 108.7
N5 C15 C14 108.1(5)
N5 C15 C26 111.0(5)
C14 C15 C26 110.1(5)
N5 C15 H15 109.2
C14 C15 H15 109.2
C26 C15 H15 109.2
O5 C16 O6 125.1(6)
O5 C16 N5 125.4(6)
O6 C16 N5 109.4(5)
O6 C17 C19 102.8(6)
O6 C17 C18 109.0(6)
C19 C17 C18 110.0(7)
O6 C17 C20 111.5(6)
C19 C17 C20 110.6(6)
C18 C17 C20 112.5(6)
C17 C18 H18A 109.5
C17 C18 H18B 109.5
H18A C18 H18B 109.5
C17 C18 H18C 109.5
H18A C18 H18C 109.5
H18B C18 H18C 109.5
C17 C19 H19A 109.5
C17 C19 H19B 109.5
H19A C19 H19B 109.5
C17 C19 H19C 109.5
H19A C19 H19C 109.5
H19B C19 H19C 109.5
C17 C20 H20A 109.5
C17 C20 H20B 109.5
H20A C20 H20B 109.5
C17 C20 H20C 109.5
H20A C20 H20C 109.5
H20B C20 H20C 109.5
C22 C21 C4 112.7(5)
C22 C21 H21A 109.1
C4 C21 H21A 109.1
C22 C21 H21B 109.1
C4 C21 H21B 109.1
H21A C21 H21B 107.8
C23 C22 C21 126.7(6)
C23 C22 S1 110.8(5)
C21 C22 S1 122.5(5)
C22 C23 C24 113.2(6)
C22 C23 H23 123.4
C24 C23 H23 123.4
C25 C24 C23 112.1(7)
C25 C24 H24 123.9
C23 C24 H24 123.9
C24 C25 S1 111.4(6)
C24 C25 H25 124.3
S1 C25 H25 124.3
N6 C26 C15 111.5(5)
N6 C26 H26A 109.3
C15 C26 H26A 109.3
N6 C26 H26B 109.3
C15 C26 H26B 109.3
H26A C26 H26B 108.0
N6 C27 H27A 109.5
N6 C27 H27B 109.5
H27A C27 H27B 109.5
N6 C27 H27C 109.5
H27A C27 H27C 109.5
H27B C27 H27C 109.5
N6 C28 H28A 109.5
N6 C28 H28B 109.5
H28A C28 H28B 109.5
N6 C28 H28C 109.5
H28A C28 H28C 109.5
H28B C28 H28C 109.5
N7 C29 H29A 109.5
N7 C29 H29B 109.5
H29A C29 H29B 109.5
N7 C29 H29C 109.5
H29A C29 H29C 109.5
H29B C29 H29C 109.5
N7 C30 H30A 109.5
N7 C30 H30B 109.5
H30A C30 H30B 109.5
N7 C30 H30C 109.5
H30A C30 H30C 109.5
H30B C30 H30C 109.5
O7 C31 N7 121.0(6)
O7 C31 C32 120.1(6)
N7 C31 C32 118.8(6)
N8 C32 C31 110.9(5)
N8 C32 C49 110.3(5)
C31 C32 C49 108.8(5)
N8 C32 H32 108.9
C31 C32 H32 108.9
C49 C32 H32 108.9
O8 C33 N8 122.3(6)
O8 C33 C34 119.8(5)
N8 C33 C34 117.7(5)
N9 C34 C35 107.2(5)
N9 C34 C36 111.2(6)
C35 C34 C36 110.0(6)
N9 C34 C33 110.8(5)
C35 C34 C33 106.6(6)
C36 C34 C33 110.9(5)
C34 C35 H35A 109.5
C34 C35 H35B 109.5
H35A C35 H35B 109.5
C34 C35 H35C 109.5
H35A C35 H35C 109.5
H35B C35 H35C 109.5
C34 C36 H36A 109.5
C34 C36 H36B 109.5
H36A C36 H36B 109.5
C34 C36 H36C 109.5
H36A C36 H36C 109.5
H36B C36 H36C 109.5
O9 C37 N9 123.8(6)
O9 C37 C38 120.8(6)
N9 C37 C38 115.5(5)
N10 C38 C37 111.1(5)
N10 C38 C39 102.8(5)
C37 C38 C39 112.8(6)
N10 C38 H38 110.0
C37 C38 H38 110.0
C39 C38 H38 110.0
C40A C39 C38 108.1(8)
C38 C39 C40B 105.7(7)
C40A C39 H39C 110.1
C38 C39 H39C 110.1
C40A C39 H39D 110.1
C38 C39 H39D 110.1
H39C C39 H39D 108.4
C38 C39 H39A 110.6
C40B C39 H39A 110.6
C38 C39 H39B 110.6
C40B C39 H39B 110.6
H39A C39 H39B 108.7
C39 C40A C41 105.7(9)
C39 C40A H40A 110.6
C41 C40A H40A 110.6
C39 C40A H40B 110.6
C41 C40A H40B 110.6
H40A C40A H40B 108.7
C41 C40B C39 102.9(9)
C41 C40B H40C 111.2
C39 C40B H40C 111.2
C41 C40B H40D 111.2
C39 C40B H40D 111.2
H40C C40B H40D 109.1
N10 C41 C40B 106.5(7)
N10 C41 C40A 98.3(7)
N10 C41 H41C 112.1
C40A C41 H41C 112.1
N10 C41 H41D 112.1
C40A C41 H41D 112.1
H41C C41 H41D 109.7
N10 C41 H41A 110.4
C40B C41 H41A 110.4
N10 C41 H41B 110.4
C40B C41 H41B 110.4
H41A C41 H41B 108.6
O10 C42 N10 121.1(5)
O10 C42 C43 121.3(5)
N10 C42 C43 117.5(5)
N11 C43 C42 108.5(5)
N11 C43 C54 112.7(5)
C42 C43 C54 109.6(5)
N11 C43 H43 108.7
C42 C43 H43 108.7
C54 C43 H43 108.7
O11 C44 N11 124.4(6)
O11 C44 O12 125.9(6)
N11 C44 O12 109.7(6)
O12 C45 C47 110.3(6)
O12 C45 C48 102.5(7)
C47 C45 C48 110.3(8)
O12 C45 C46 110.5(6)
C47 C45 C46 111.7(8)
C48 C45 C46 111.1(7)
C45 C46 H46A 109.5
C45 C46 H46B 109.5
H46A C46 H46B 109.5
C45 C46 H46C 109.5
H46A C46 H46C 109.5
H46B C46 H46C 109.5
C45 C47 H47A 109.5
C45 C47 H47B 109.5
H47A C47 H47B 109.5
C45 C47 H47C 109.5
H47A C47 H47C 109.5
H47B C47 H47C 109.5
C45 C48 H48A 109.5
C45 C48 H48B 109.5
H48A C48 H48B 109.5
C45 C48 H48C 109.5
H48A C48 H48C 109.5
H48B C48 H48C 109.5
C50 C49 C32 112.8(5)
C50 C49 H49A 109.0
C32 C49 H49A 109.0
C50 C49 H49B 109.0
C32 C49 H49B 109.0
H49A C49 H49B 107.8
C51 C50 C49 126.9(6)
C51 C50 S2 109.9(5)
C49 C50 S2 123.1(5)
C50 C51 C52 113.0(7)
C50 C51 H51 123.5
C52 C51 H51 123.5
C53 C52 C51 113.0(7)
C53 C52 H52 123.5
C51 C52 H52 123.5
C52 C53 S2 111.6(7)
C52 C53 H53 124.2
S2 C53 H53 124.2
N12 C54 C43 112.9(6)
N12 C54 H54A 109.0
C43 C54 H54A 109.0
N12 C54 H54B 109.0
C43 C54 H54B 109.0
H54A C54 H54B 107.8
N12 C55 H55A 109.5
N12 C55 H55B 109.5
H55A C55 H55B 109.5
N12 C55 H55C 109.5
H55A C55 H55C 109.5
H55B C55 H55C 109.5
N12 C56 H56A 109.5
N12 C56 H56B 109.5
H56A C56 H56B 109.5
N12 C56 H56C 109.5
H56A C56 H56C 109.5
H56B C56 H56C 109.5

loop_
_geom_bond_atom_site_label_1
_geom_bond_atom_site_label_2
_geom_bond_distance
S1 C22 1.702(6)
S1 C25 1.710(8)
S2 C53 1.704(9)
S2 C50 1.721(7)
O1 C3 1.238(8)
O2 C5 1.224(8)
O3 C9 1.229(7)
O4 C14 1.247(7)
O5 C16 1.216(8)
O6 C16 1.354(8)
O6 C17 1.468(7)
O7 C31 1.244(8)
O8 C33 1.239(8)
O9 C37 1.230(7)
O10 C42 1.233(7)
O11 C44 1.229(8)
O12 C44 1.347(8)
O12 C45 1.467(8)
N1 C3 1.342(9)
N1 C2 1.455(9)
N1 C1 1.465(8)
N2 C5 1.346(8)
N2 C4 1.451(8)
N2 H2 0.8800
N3 C9 1.353(7)
N3 C6 1.471(8)
N3 H3 0.8800
N4 C14 1.334(8)
N4 C10 1.474(7)
N4 C13 1.474(7)
N5 C16 1.356(8)
N5 C15 1.444(8)
N5 H5 0.8800
N6 C28 1.440(10)
N6 C27 1.458(9)
N6 C26 1.463(8)
N7 C31 1.358(8)
N7 C29 1.441(10)
N7 C30 1.454(10)
N8 C33 1.347(8)
N8 C32 1.446(8)
N8 H8 0.8800
N9 C37 1.340(8)
N9 C34 1.466(8)
N9 H9 0.8800
N10 C42 1.345(8)
N10 C41 1.459(8)
N10 C38 1.464(8)
N11 C44 1.338(9)
N11 C43 1.438(8)
N11 H11 0.8800
N12 C54 1.454(8)
N12 C56 1.457(10)
N12 C55 1.460(10)
C1 H1A 0.9800
C1 H1B 0.9800
C1 H1C 0.9800
C2 H2A 0.9800
C2 H2B 0.9800
C2 H2C 0.9800
C3 C4 1.529(8)
C4 C21 1.547(9)
C4 H4 1.0000
C5 C6 1.538(9)
C6 C7 1.531(9)
C6 C8 1.535(9)
C7 H7A 0.9800
C7 H7B 0.9800
C7 H7C 0.9800
C8 H8A 0.9800
C8 H8B 0.9800
C8 H8C 0.9800
C9 C10 1.501(9)
C10 C11 1.534(8)
C10 H10 1.0000
C11 C14A 1.461(12)
C11 C14B 1.51(2)
C11 H11A 0.9900
C11 H11B 0.9900
C11 H11C 0.9900
C11 H11D 0.9900
C13 C14B 1.49(2)
C13 C14A 1.541(13)
C13 H13A 0.9900
C13 H13B 0.9900
C13 H13C 0.9900
C13 H13D 0.9900
C14 C15 1.525(8)
C14A H14A 0.9900
C14A H14B 0.9900
C14B H14C 0.9900
C14B H14D 0.9900
C15 C26 1.527(8)
C15 H15 1.0000
C17 C19 1.509(11)
C17 C18 1.510(10)
C17 C20 1.520(10)
C18 H18A 0.9800
C18 H18B 0.9800
C18 H18C 0.9800
C19 H19A 0.9800
C19 H19B 0.9800
C19 H19C 0.9800
C20 H20A 0.9800
C20 H20B 0.9800
C20 H20C 0.9800
C21 C22 1.503(9)
C21 H21A 0.9900
C21 H21B 0.9900
C22 C23 1.351(9)
C23 C24 1.423(9)
C23 H23 0.9500
C24 C25 1.344(11)
C24 H24 0.9500
C25 H25 0.9500
C26 H26A 0.9900
C26 H26B 0.9900
C27 H27A 0.9800
C27 H27B 0.9800
C27 H27C 0.9800
C28 H28A 0.9800
C28 H28B 0.9800
C28 H28C 0.9800
C29 H29A 0.9800
C29 H29B 0.9800
C29 H29C 0.9800
C30 H30A 0.9800
C30 H30B 0.9800
C30 H30C 0.9800
C31 C32 1.516(9)
C32 C49 1.538(8)
C32 H32 1.0000
C33 C34 1.539(9)
C34 C35 1.519(10)
C34 C36 1.530(9)
C35 H35A 0.9800
C35 H35B 0.9800
C35 H35C 0.9800
C36 H36A 0.9800
C36 H36B 0.9800
C36 H36C 0.9800
C37 C38 1.517(9)
C38 C39 1.532(9)
C38 H38 1.0000
C39 C40A 1.357(16)
C39 C40B 1.566(17)
C39 H39C 0.9900
C39 H39D 0.9900
C39 H39A 0.9900
C39 H39B 0.9900
C40A C41 1.616(15)
C40A H40A 0.9900
C40A H40B 0.9900
C40B C41 1.471(15)
C40B H40C 0.9900
C40B H40D 0.9900
C41 H41C 0.9900
C41 H41D 0.9900
C41 H41A 0.9900
C41 H41B 0.9900
C42 C43 1.519(9)
C43 C54 1.532(9)
C43 H43 1.0000
C45 C47 1.493(13)
C45 C48 1.493(13)
C45 C46 1.509(9)
C46 H46A 0.9800
C46 H46B 0.9800
C46 H46C 0.9800
C47 H47A 0.9800
C47 H47B 0.9800
C47 H47C 0.9800
C48 H48A 0.9800
C48 H48B 0.9800
C48 H48C 0.9800
C49 C50 1.493(10)
C49 H49A 0.9900
C49 H49B 0.9900
C50 C51 1.364(9)
C51 C52 1.416(11)
C51 H51 0.9500
C52 C53 1.338(12)
C52 H52 0.9500
C53 H53 0.9500
C54 H54A 0.9900
C54 H54B 0.9900
C55 H55A 0.9800
C55 H55B 0.9800
C55 H55C 0.9800
C56 H56A 0.9800
C56 H56B 0.9800
C56 H56C 0.9800

loop_
_geom_hbond_atom_site_label_D
_geom_hbond_atom_site_label_H
_geom_hbond_atom_site_label_A
_geom_hbond_distance_DH
_geom_hbond_distance_HA
_geom_hbond_distance_DA
_geom_hbond_angle_DHA
_geom_hbond_site_symmetry_A
N2 H2 O4 0.88 2.16 2.954(7) 149.1 .
N3 H3 O9 0.88 2.38 3.213(7) 157.7 1_655
N5 H5 O1 0.88 2.04 2.868(7) 156.1 .
N8 H8 O10 0.88 2.16 2.950(7) 149.4 .
N9 H9 O3 0.88 2.34 3.190(7) 161.5 .
N11 H11 O7 0.88 2.02 2.893(7) 173.0 .

loop_
_geom_torsion_atom_site_label_1
_geom_torsion_atom_site_label_2
_geom_torsion_atom_site_label_3
_geom_torsion_atom_site_label_4
_geom_torsion
C2 N1 C3 O1 176.3(7)
C1 N1 C3 O1 -3.5(10)
C2 N1 C3 C4 -6.7(9)
C1 N1 C3 C4 173.5(6)
C5 N2 C4 C3 -89.3(7)
C5 N2 C4 C21 151.9(5)
O1 C3 C4 N2 -38.5(8)
N1 C3 C4 N2 144.4(6)
O1 C3 C4 C21 81.6(7)
N1 C3 C4 C21 -95.4(7)
C4 N2 C5 O2 -2.4(9)
C4 N2 C5 C6 -176.6(5)
C9 N3 C6 C7 -176.7(5)
C9 N3 C6 C8 64.4(7)
C9 N3 C6 C5 -60.4(7)
O2 C5 C6 N3 163.1(5)
N2 C5 C6 N3 -22.5(7)
O2 C5 C6 C7 -80.4(7)
N2 C5 C6 C7 94.1(6)
O2 C5 C6 C8 38.5(8)
N2 C5 C6 C8 -147.1(5)
C6 N3 C9 O3 -2.3(9)
C6 N3 C9 C10 179.5(5)
C14 N4 C10 C9 61.7(7)
C13 N4 C10 C9 -116.4(5)
C14 N4 C10 C11 -178.2(6)
C13 N4 C10 C11 3.7(7)
O3 C9 C10 N4 49.6(7)
N3 C9 C10 N4 -132.1(5)
O3 C9 C10 C11 -64.6(7)
N3 C9 C10 C11 113.7(6)
N4 C10 C11 C14A 18.5(10)
C9 C10 C11 C14A 137.1(9)
N4 C10 C11 C14B -20.0(14)
C9 C10 C11 C14B 98.5(14)
C14 N4 C13 C14B -163.8(14)
C10 N4 C13 C14B 14.1(14)
C14 N4 C13 C14A 159.3(8)
C10 N4 C13 C14A -22.8(9)
C10 N4 C14 O4 0.8(9)
C13 N4 C14 O4 178.6(6)
C10 N4 C14 C15 -176.5(5)
C13 N4 C14 C15 1.3(9)
C10 C11 C14A C13 -33.1(12)
N4 C13 C14A C11 33.8(11)
N4 C13 C14B C11 -26(2)
C10 C11 C14B C13 29(2)
C16 N5 C15 C14 -150.5(5)
C16 N5 C15 C26 88.7(7)
O4 C14 C15 N5 -100.2(6)
N4 C14 C15 N5 77.1(7)
O4 C14 C15 C26 21.2(8)
N4 C14 C15 C26 -161.5(6)
C17 O6 C16 O5 -20.8(9)
C17 O6 C16 N5 163.1(5)
C15 N5 C16 O5 21.4(9)
C15 N5 C16 O6 -162.5(5)
C16 O6 C17 C19 -174.7(6)
C16 O6 C17 C18 -58.0(8)
C16 O6 C17 C20 66.8(8)
N2 C4 C21 C22 -79.9(7)
C3 C4 C21 C22 159.1(5)
C4 C21 C22 C23 -112.5(7)
C4 C21 C22 S1 65.1(8)
C25 S1 C22 C23 1.6(6)
C25 S1 C22 C21 -176.4(6)
C21 C22 C23 C24 176.2(6)
S1 C22 C23 C24 -1.6(8)
C22 C23 C24 C25 0.8(10)
C23 C24 C25 S1 0.5(10)
C22 S1 C25 C24 -1.2(7)
C28 N6 C26 C15 -75.8(7)
C27 N6 C26 C15 160.6(7)
N5 C15 C26 N6 -58.6(7)
C14 C15 C26 N6 -178.2(5)
C29 N7 C31 O7 2.7(9)
C30 N7 C31 O7 -179.8(7)
C29 N7 C31 C32 177.6(6)
C30 N7 C31 C32 -4.9(9)
C33 N8 C32 C31 -85.3(7)
C33 N8 C32 C49 154.1(6)
O7 C31 C32 N8 -39.2(8)
N7 C31 C32 N8 145.9(5)
O7 C31 C32 C49 82.3(7)
N7 C31 C32 C49 -92.7(7)
C32 N8 C33 O8 -3.8(10)
C32 N8 C33 C34 -177.1(6)
C37 N9 C34 C35 -176.9(6)
C37 N9 C34 C36 62.8(7)
C37 N9 C34 C33 -61.0(8)
O8 C33 C34 N9 163.3(6)
N8 C33 C34 N9 -23.2(8)
O8 C33 C34 C35 -80.4(7)
N8 C33 C34 C35 93.1(7)
O8 C33 C34 C36 39.3(9)
N8 C33 C34 C36 -147.2(6)
C34 N9 C37 O9 -0.7(9)
C34 N9 C37 C38 179.8(5)
C42 N10 C38 C37 60.7(7)
C41 N10 C38 C37 -116.3(6)
C42 N10 C38 C39 -178.3(6)
C41 N10 C38 C39 4.7(7)
O9 C37 C38 N10 49.8(7)
N9 C37 C38 N10 -130.7(5)
O9 C37 C38 C39 -65.0(7)
N9 C37 C38 C39 114.4(6)
N10 C38 C39 C40A 19.4(11)
C37 C38 C39 C40A 139.1(10)
N10 C38 C39 C40B -21.5(9)
C37 C38 C39 C40B 98.2(9)
C38 C39 C40A C41 -33.5(13)
C38 C39 C40B C41 30.7(11)
C42 N10 C41 C40B -161.5(8)
C38 N10 C41 C40B 15.2(9)
C42 N10 C41 C40A 161.1(8)
C38 N10 C41 C40A -22.2(8)
C39 C40B C41 N10 -27.5(11)
C39 C40A C41 N10 34.1(11)
C41 N10 C42 O10 176.6(6)
C38 N10 C42 O10 0.1(8)
C41 N10 C42 C43 0.1(9)
C38 N10 C42 C43 -176.4(5)
C44 N11 C43 C42 -149.5(6)
C44 N11 C43 C54 89.0(7)
O10 C42 C43 N11 -92.1(7)
N10 C42 C43 N11 84.4(6)
O10 C42 C43 C54 31.3(8)
N10 C42 C43 C54 -152.2(5)
C43 N11 C44 O11 20.1(10)
C43 N11 C44 O12 -162.5(5)
C45 O12 C44 O11 -9.8(10)
C45 O12 C44 N11 172.9(6)
C44 O12 C45 C47 65.6(8)
C44 O12 C45 C48 -176.9(6)
C44 O12 C45 C46 -58.5(9)
N8 C32 C49 C50 -77.2(7)
C31 C32 C49 C50 160.9(5)
C32 C49 C50 C51 -119.6(7)
C32 C49 C50 S2 56.0(7)
C53 S2 C50 C51 0.1(6)
C53 S2 C50 C49 -176.1(6)
C49 C50 C51 C52 176.5(6)
S2 C50 C51 C52 0.5(7)
C50 C51 C52 C53 -1.0(10)
C51 C52 C53 S2 1.1(9)
C50 S2 C53 C52 -0.7(7)
C56 N12 C54 C43 165.7(6)
C55 N12 C54 C43 -72.4(8)
N11 C43 C54 N12 -58.9(7)
C42 C43 C54 N12 -179.8(5)
